data_1527945
loop_
_publ_author_name
'Polyanskaya, T.M.'
'Borisov, S.V.'
'Belov, N.V.'

_publ_section_title
;
 The structure of Nd4 W3 O15
;
_journal_name_full Kristallografiya
_journal_page_first 1135
_journal_page_last 1139
_journal_volume 15
_journal_year 1970
_chemical_formula_sum 'Nd4 O15 W3'
_chemical_name_systematic 'Nd4 W3 O15'
_space_group_IT_number 137
_symmetry_space_group_name_Hall 'P 4n 2n -1n'
_symmetry_space_group_name_H-M 'P 42/n m c :1'
_cell_angle_alpha 90
_cell_angle_beta 90
_cell_angle_gamma 90
_cell_formula_units_Z 4
_cell_length_a 9.92
_cell_length_b 9.92
_cell_length_c 12.5
_cell_volume 1230.080
_citation_journal_id_ASTM KRISAJ
_cod_data_source_file Polyanskaya_KRISAJ_1970_1901.cif
_cod_data_source_block Nd4O15W3
_cod_original_cell_volume 1230.08
_cod_original_sg_symbol_Hall '-P 4ac 2a (x-1/4,y+1/4,z+1/4)'
_cod_database_code 1527945

loop_
_symmetry_equiv_pos_as_xyz
x,y,z
-y+1/2,x+1/2,z+1/2
-x,-y,z
y+1/2,-x+1/2,z+1/2
x+1/2,-y+1/2,-z+1/2
y,x,-z
-x+1/2,y+1/2,-z+1/2
-y,-x,-z
-x+1/2,-y+1/2,-z+1/2
y,-x,-z
x+1/2,y+1/2,-z+1/2
-y,x,-z
-x,y,z
-y+1/2,-x+1/2,z+1/2
x,-y,z
y+1/2,x+1/2,z+1/2

loop_
_atom_site_label
_atom_site_type_symbol
_atom_site_fract_x
_atom_site_fract_y
_atom_site_fract_z
_atom_site_occupancy
_atom_site_U_iso_or_equiv
Nd3 Nd+3 0 0.2691 0.233 0.75 0.0
O3 O-2 0 0.313 0.431 1 0.0
W1 W+6 0.5 0 0.0434 1 0.0
O6 O-2 0 0 0.238 1 0.0
O5 O-2 0 0.357 0.027 1 0.0
O1 O-2 0.162 0.128 0.114 1 0.0
O2 O-2 0.143 0.199 0.671 1 0.0
W2 W+6 0.1974 0 0.2261 1 0.0
Nd1 Nd+3 0 0 0 1 0.0
O4 O-2 0 0.384 0.819 1 0.0
Nd2 Nd+3 0.2775 0.2775 0 1 0.0
